data_2106384
loop_
_publ_author_name
'Magnusson, A.'
'Johansson, L.G.'

_publ_section_title
;
 Rhombohedral manganese(II) sulfite
;
_journal_name_full 'Acta Crystallographica B (24,1968-38,1982)'
_journal_page_first 1400
_journal_page_last 1401
_journal_volume 37
_journal_year 1981
_chemical_formula_sum 'Mn O3 S'
_chemical_name_systematic 'Mn (S O3)'
_space_group_IT_number 148
_symmetry_space_group_name_Hall '-P 3*'
_symmetry_space_group_name_H-M 'R -3 :R'
_cell_angle_alpha 109.241
_cell_angle_beta 109.241
_cell_angle_gamma 109.241
_cell_formula_units_Z 6
_cell_length_a 7.912
_cell_length_b 7.912
_cell_length_c 7.912
_cell_volume 384.489
_citation_journal_id_ASTM ACBCAR
_cod_data_source_file Magnusson_ACBCAR_1981_1525.cif
_cod_data_source_block Mn1O3S1
_cod_original_cell_volume 384.4894
_cod_original_sg_symbol_Hall '-R 3 (-y+z,x+z,-x+y+z)'
_cod_original_formula_sum 'Mn1 O3 S1'
_cod_database_code 2106384

loop_
_symmetry_equiv_pos_as_xyz
x,y,z
z,x,y
y,z,x
-x,-y,-z
-z,-x,-y
-y,-z,-x

loop_
_atom_site_label
_atom_site_type_symbol
_atom_site_fract_x
_atom_site_fract_y
_atom_site_fract_z
_atom_site_occupancy
_atom_site_U_iso_or_equiv
O1 O-2 0.5535 0.2301 0.3405 1 0.0
Mn1 Mn+2 0.3653 0.1861 0.68143 1 0.0
O2 O-2 0.3101 -0.0203 0.3725 1 0.0
O3 O-2 0.4127 -0.1322 0.119 1 0.0
S1 S+4 0.3555 0.02485 0.21003 1 0.0
